data_7235776
loop_
_publ_author_name
'Lee, Kyung Joo'
'Kim, Tae-Hee'
'Kim, Tae Kyung'
'Lee, Jae Hwa'
'Song, Hyun-Kon'
'Moon, Hoi Ri'

_publ_section_title
;
 Preparation of Co3O4 electrode materials with different microstructures
 via pseudomorphic conversion of Co-based metal--organic frameworks
;
_journal_issue 35
_journal_name_full 'J. Mater. Chem. A'
_journal_page_first 14393
_journal_paper_doi 10.1039/C4TA02501F
_journal_volume 2
_journal_year 2014
_chemical_formula_sum 'C20 H20 Co2 O10 S2'
_chemical_formula_weight 602.34
_space_group_IT_number 2
_space_group_name_Hall '-P 1'
_space_group_name_H-M_alt 'P -1'
_symmetry_cell_setting triclinic
_symmetry_Int_Tables_number 2
_symmetry_space_group_name_Hall '-P 1'
_symmetry_space_group_name_H-M 'P -1'
_atom_sites_solution_hydrogens geom
_atom_sites_solution_primary direct
_atom_sites_solution_secondary difmap
_audit_conform_dict_location ftp://ftp.iucr.org/pub/cif_core.dic
_audit_conform_dict_name cif_core.dic
_audit_conform_dict_version 2.3
_audit_creation_date 2014-04-30T11:53:42-00:00
_audit_creation_method 'WinGX routine CIF_UPDATE'
_cell_angle_alpha 72.51(3)
_cell_angle_beta 78.52(3)
_cell_angle_gamma 73.12(3)
_cell_formula_units_Z 2
_cell_length_a 7.3489(15)
_cell_length_b 10.969(2)
_cell_length_c 16.002(3)
_cell_measurement_temperature 173(2)
_cell_volume 1168.4(5)
_computing_cell_refinement 'Rigaku RAPID-II'
_computing_data_collection 'Rigaku RAPID-II'
_computing_data_reduction 'Rigaku RAPID-II'
_computing_publication_material WinGX
_computing_structure_refinement 'SHELXL-97 (Sheldrick, 1997)'
_diffrn_ambient_temperature 173(2)
_diffrn_measured_fraction_theta_full 0.998
_diffrn_measured_fraction_theta_max 0.988
_diffrn_measurement_device_type 'image plate'
_diffrn_measurement_method 'omega scans'
_diffrn_radiation_monochromator graphite
_diffrn_radiation_source 'fine-focus sealed tube'
_diffrn_radiation_type MoK\a
_diffrn_radiation_wavelength 0.71073
_diffrn_reflns_av_R_equivalents 0.0983
_diffrn_reflns_av_unetI/netI 0.1295
_diffrn_reflns_limit_h_max 9
_diffrn_reflns_limit_h_min -9
_diffrn_reflns_limit_k_max 14
_diffrn_reflns_limit_k_min -14
_diffrn_reflns_limit_l_max 20
_diffrn_reflns_limit_l_min -20
_diffrn_reflns_number 11151
_diffrn_reflns_theta_full 25
_diffrn_reflns_theta_max 27.48
_diffrn_reflns_theta_min 3.02
_exptl_absorpt_coefficient_mu 1.652
_exptl_absorpt_correction_T_max 0.9625
_exptl_absorpt_correction_T_min 0.9446
_exptl_absorpt_correction_type empirical
_exptl_absorpt_process_details 'Rigaku Rapid Auto'
_exptl_crystal_colour pink
_exptl_crystal_density_diffrn 1.712
_exptl_crystal_density_method 'not measured'
_exptl_crystal_description rod
_exptl_crystal_F_000 612
_exptl_crystal_size_max 0.06
_exptl_crystal_size_mid 0.04
_exptl_crystal_size_min 0.04
_refine_diff_density_max 6.444
_refine_diff_density_min -1.655
_refine_diff_density_rms 0.288
_refine_ls_extinction_method none
_refine_ls_goodness_of_fit_ref 1.183
_refine_ls_hydrogen_treatment riding
_refine_ls_matrix_type full
_refine_ls_number_parameters 311
_refine_ls_number_reflns 5300
_refine_ls_number_restraints 0
_refine_ls_restrained_S_all 1.183
_refine_ls_R_factor_all 0.175
_refine_ls_R_factor_gt 0.1242
_refine_ls_shift/su_max 0.002
_refine_ls_shift/su_mean 0
_refine_ls_structure_factor_coef Fsqd
_refine_ls_weighting_details 'calc w=1/[\s^2^(Fo^2^)+(0.2000P)^2^+0.0000P] where P=(Fo^2^+2Fc^2^)/3'
_refine_ls_weighting_scheme calc
_refine_ls_wR_factor_gt 0.3121
_refine_ls_wR_factor_ref 0.3591
_reflns_number_gt 3194
_reflns_number_total 5300
_reflns_threshold_expression >2sigma(I)
_cod_data_source_file c4ta02501f2.cif
_cod_data_source_block CoBDC_rod
_cod_depositor_comments
;
The following automatic conversions were performed:

data item '_symmetry_cell_setting' value 'Triclinic' was changed to
'triclinic' in accordance with the
/home/saulius/struct/COD-crude-data/automatic-downloads/DataCite-retrospective/RSC/depositions/lib/dictionaries/cif_core.dic
dictionary named 'cif_core.dic' version 2.4.2 last updated on
2011-04-26.

Automatic conversion script
Id: cif_fix_values 6909 2019-04-08 15:41:33Z antanas 
;
_cod_original_cell_volume 1168.5(4)
_cod_database_code 7235776

loop_
_symmetry_equiv_pos_as_xyz
'x, y, z'
'-x, -y, -z'

loop_
_atom_site_label
_atom_site_type_symbol
_atom_site_fract_x
_atom_site_fract_y
_atom_site_fract_z
_atom_site_U_iso_or_equiv
_atom_site_adp_type
_atom_site_occupancy
_atom_site_symmetry_multiplicity
_atom_site_calc_flag
_atom_site_refinement_flags
Co1 Co 0.45886(17) 0.25186(11) 0.24126(8) 0.0212(4) Uani 1 1 d .
Co2 Co -0.04505(17) 0.24384(10) 0.25689(8) 0.0208(4) Uani 1 1 d .
O1 O 0.3021(11) 0.3151(8) 0.3475(5) 0.0387(18) Uani 1 1 d .
O2 O 0.0103(11) 0.2766(7) 0.3681(5) 0.0368(17) Uani 1 1 d .
O3 O 0.4100(10) 0.0669(6) 0.2863(5) 0.0319(16) Uani 1 1 d .
O4 O 0.1195(10) 0.0531(6) 0.2783(5) 0.0356(17) Uani 1 1 d .
O5 O 0.7924(11) -0.5645(6) 0.2343(6) 0.0391(18) Uani 1 1 d .
O6 O 0.5163(11) -0.5660(6) 0.1998(5) 0.0354(17) Uani 1 1 d .
O7 O -0.0924(10) 0.2168(7) 0.1430(5) 0.0351(17) Uani 1 1 d .
O8 O -0.3754(11) 0.1839(8) 0.1376(5) 0.0371(17) Uani 1 1 d .
C1 C 0.1303(15) 0.3304(9) 0.3797(6) 0.027(2) Uani 1 1 d .
C2 C 0.0621(15) 0.4166(9) 0.4428(6) 0.027(2) Uani 1 1 d .
C3 C 0.1878(16) 0.4660(12) 0.4694(8) 0.043(3) Uani 1 1 d .
H3 H 0.3168 0.4444 0.4476 0.052 Uiso 1 1 calc R
C4 C -0.1310(16) 0.4551(11) 0.4738(8) 0.039(3) Uani 1 1 d .
H4 H -0.2213 0.427 0.4558 0.046 Uiso 1 1 calc R
C5 C 0.2941(15) 0.0098(9) 0.2764(6) 0.029(2) Uani 1 1 d .
C6 C 0.3803(13) -0.1276(8) 0.2632(7) 0.027(2) Uani 1 1 d .
C7 C 0.5748(17) -0.1739(11) 0.2492(10) 0.049(3) Uani 1 1 d .
H7 H 0.6533 -0.1194 0.2464 0.058 Uiso 1 1 calc R
C8 C 0.6582(18) -0.3009(11) 0.2392(10) 0.051(3) Uani 1 1 d .
H8 H 0.7906 -0.3332 0.234 0.061 Uiso 1 1 calc R
C9 C 0.5391(15) -0.3794(9) 0.2371(7) 0.032(2) Uani 1 1 d .
C10 C 0.3420(17) -0.3292(10) 0.2487(8) 0.041(3) Uani 1 1 d .
H10 H 0.2622 -0.3803 0.2471 0.05 Uiso 1 1 calc R
C11 C 0.2615(17) -0.2056(11) 0.2625(9) 0.046(3) Uani 1 1 d .
H11 H 0.1291 -0.1747 0.2713 0.055 Uiso 1 1 calc R
C12 C 0.6245(14) -0.5159(9) 0.2241(6) 0.027(2) Uani 1 1 d .
C13 C -0.1957(15) 0.1653(9) 0.1181(6) 0.027(2) Uani 1 1 d .
C14 C -0.0935(17) 0.0786(10) 0.0563(7) 0.035(2) Uani 1 1 d .
C15 C 0.0992(17) 0.0415(13) 0.0453(9) 0.050(3) Uani 1 1 d .
H15 H 0.1672 0.0699 0.0759 0.06 Uiso 1 1 calc R
C16 C -0.200(2) 0.0386(12) 0.0109(9) 0.050(3) Uani 1 1 d .
H16 H -0.3334 0.0642 0.0178 0.06 Uiso 1 1 calc R
S1 S 0.6371(4) 0.0873(3) 0.41390(17) 0.0378(7) Uani 1 1 d .
O1D O 0.6940(10) 0.1754(7) 0.3234(4) 0.0295(15) Uani 1 1 d .
C17 C 0.682(4) 0.151(2) 0.4936(10) 0.111(9) Uani 1 1 d .
H17A H 0.8098 0.1635 0.4801 0.166 Uiso 1 1 calc R
H17B H 0.6686 0.0911 0.5508 0.166 Uiso 1 1 calc R
H17C H 0.5919 0.2347 0.4937 0.166 Uiso 1 1 calc R
C18 C 0.816(3) -0.0634(19) 0.4237(13) 0.129(10) Uani 1 1 d .
H18A H 0.796 -0.1121 0.387 0.194 Uiso 1 1 calc R
H18B H 0.8098 -0.1146 0.484 0.194 Uiso 1 1 calc R
H18C H 0.9404 -0.0451 0.4053 0.194 Uiso 1 1 calc R
S2 S 0.1395(4) 0.4137(3) 0.08613(18) 0.0389(7) Uani 1 1 d .
O2D O 0.1968(9) 0.3217(7) 0.1747(4) 0.0282(15) Uani 1 1 d .
C19 C 0.184(3) 0.5657(15) 0.0807(12) 0.095(7) Uani 1 1 d .
H19A H 0.2984 0.5497 0.1072 0.142 Uiso 1 1 calc R
H19B H 0.0779 0.6155 0.112 0.142 Uiso 1 1 calc R
H19C H 0.2015 0.6146 0.0202 0.142 Uiso 1 1 calc R
C20 C 0.319(3) 0.361(2) 0.0091(9) 0.112(9) Uani 1 1 d .
H20A H 0.4402 0.3584 0.0241 0.168 Uiso 1 1 calc R
H20B H 0.2995 0.4204 -0.048 0.168 Uiso 1 1 calc R
H20C H 0.3171 0.2741 0.0081 0.168 Uiso 1 1 calc R

loop_
_atom_site_aniso_label
_atom_site_aniso_U_11
_atom_site_aniso_U_22
_atom_site_aniso_U_33
_atom_site_aniso_U_23
_atom_site_aniso_U_13
_atom_site_aniso_U_12
Co1 0.0221(7) 0.0192(7) 0.0229(7) -0.0112(5) -0.0018(5) -0.0008(5)
Co2 0.0218(7) 0.0172(6) 0.0236(7) -0.0099(5) -0.0011(5) -0.0013(5)
O1 0.030(4) 0.047(4) 0.046(4) -0.032(4) 0.000(3) -0.003(3)
O2 0.047(5) 0.042(4) 0.031(4) -0.022(3) 0.005(3) -0.018(3)
O3 0.028(4) 0.019(3) 0.050(4) -0.010(3) -0.011(3) -0.002(3)
O4 0.025(4) 0.021(3) 0.057(5) -0.012(3) -0.006(3) 0.001(3)
O5 0.041(5) 0.022(3) 0.058(5) -0.018(3) -0.009(4) -0.002(3)
O6 0.043(4) 0.019(3) 0.046(4) -0.009(3) -0.013(4) -0.005(3)
O7 0.035(4) 0.045(4) 0.034(4) -0.031(3) 0.009(3) -0.009(3)
O8 0.032(4) 0.050(4) 0.039(4) -0.028(4) 0.002(3) -0.011(3)
C1 0.036(6) 0.023(4) 0.025(5) -0.012(4) -0.002(4) -0.006(4)
C2 0.036(5) 0.019(4) 0.025(5) -0.009(4) -0.005(4) -0.002(4)
C3 0.027(6) 0.058(7) 0.052(7) -0.040(6) 0.011(5) -0.008(5)
C4 0.028(6) 0.047(6) 0.052(7) -0.033(5) 0.002(5) -0.011(5)
C5 0.043(6) 0.016(4) 0.023(5) -0.005(4) -0.001(4) -0.005(4)
C6 0.024(5) 0.017(4) 0.038(5) -0.010(4) -0.005(4) -0.002(3)
C7 0.037(7) 0.030(6) 0.090(10) -0.028(6) -0.008(6) -0.011(5)
C8 0.032(6) 0.040(6) 0.093(10) -0.042(7) 0.000(6) -0.008(5)
C9 0.036(6) 0.025(5) 0.038(6) -0.013(4) -0.004(5) -0.008(4)
C10 0.040(6) 0.027(5) 0.060(7) -0.018(5) -0.005(5) -0.007(4)
C11 0.031(6) 0.036(6) 0.076(9) -0.033(6) 0.003(6) -0.006(4)
C12 0.032(5) 0.023(5) 0.028(5) -0.008(4) -0.007(4) -0.009(4)
C13 0.038(6) 0.028(5) 0.018(4) -0.013(4) -0.002(4) -0.006(4)
C14 0.055(7) 0.032(5) 0.023(5) -0.008(4) -0.008(5) -0.011(5)
C15 0.033(6) 0.071(8) 0.064(8) -0.045(7) -0.004(6) -0.012(6)
C16 0.052(8) 0.054(7) 0.052(7) -0.035(6) -0.008(6) -0.003(6)
S1 0.0394(15) 0.0415(15) 0.0274(13) 0.0037(11) -0.0047(11) -0.0151(12)
O1D 0.031(4) 0.035(4) 0.022(3) 0.000(3) -0.004(3) -0.015(3)
C17 0.17(2) 0.17(2) 0.026(7) -0.002(10) -0.013(10) -0.115(18)
C18 0.095(14) 0.085(13) 0.096(14) 0.064(11) 0.006(11) 0.044(11)
S2 0.0423(16) 0.0400(15) 0.0302(13) 0.0058(11) -0.0107(12) -0.0149(12)
O2D 0.023(3) 0.036(4) 0.021(3) 0.001(3) -0.002(3) -0.010(3)
C19 0.135(17) 0.055(9) 0.095(13) 0.039(9) -0.075(13) -0.044(10)
C20 0.094(14) 0.144(18) 0.028(7) 0.013(9) 0.015(8) 0.028(12)

loop_
_atom_type_symbol
_atom_type_description
_atom_type_scat_dispersion_real
_atom_type_scat_dispersion_imag
_atom_type_scat_source
C C 0.0033 0.0016 'International Tables Vol C Tables 4.2.6.8 and 6.1.1.4'
H H 0 0 'International Tables Vol C Tables 4.2.6.8 and 6.1.1.4'
O O 0.0106 0.006 'International Tables Vol C Tables 4.2.6.8 and 6.1.1.4'
S S 0.1246 0.1234 'International Tables Vol C Tables 4.2.6.8 and 6.1.1.4'
Co Co 0.3494 0.9721 'International Tables Vol C Tables 4.2.6.8 and 6.1.1.4'

loop_
_geom_angle_atom_site_label_1
_geom_angle_atom_site_label_2
_geom_angle_atom_site_label_3
_geom_angle
_geom_angle_site_symmetry_1
_geom_angle_site_symmetry_3
O1 Co1 O6 85.0(3) . 1_565
O1 Co1 O8 177.8(3) . 1_655
O6 Co1 O8 95.6(3) 1_565 1_655
O1 Co1 O3 94.6(3) . .
O6 Co1 O3 177.6(3) 1_565 .
O8 Co1 O3 84.8(3) 1_655 .
O1 Co1 O1D 84.6(3) . .
O6 Co1 O1D 91.0(3) 1_565 .
O8 Co1 O1D 93.2(3) 1_655 .
O3 Co1 O1D 86.5(3) . .
O1 Co1 O2D 89.3(3) . .
O6 Co1 O2D 92.9(3) 1_565 .
O8 Co1 O2D 92.9(3) 1_655 .
O3 Co1 O2D 89.5(3) . .
O1D Co1 O2D 172.4(2) . .
O7 Co2 O2 177.4(3) . .
O7 Co2 O4 85.4(3) . .
O2 Co2 O4 95.4(3) . .
O7 Co2 O5 94.4(3) . 1_465
O2 Co2 O5 84.8(3) . 1_465
O4 Co2 O5 179.4(3) . 1_465
O7 Co2 O2D 85.2(3) . .
O2 Co2 O2D 92.4(3) . .
O4 Co2 O2D 91.9(3) . .
O5 Co2 O2D 87.5(3) 1_465 .
O7 Co2 O1D 88.4(3) . 1_455
O2 Co2 O1D 94.1(3) . 1_455
O4 Co2 O1D 91.3(3) . 1_455
O5 Co2 O1D 89.3(3) 1_465 1_455
O2D Co2 O1D 172.5(2) . 1_455
C1 O1 Co1 134.5(7) . .
C1 O2 Co2 131.7(7) . .
C5 O3 Co1 137.0(6) . .
C5 O4 Co2 130.4(7) . .
C12 O5 Co2 132.2(7) . 1_645
C12 O6 Co1 132.9(6) . 1_545
C13 O7 Co2 139.2(7) . .
C13 O8 Co1 127.5(6) . 1_455
O1 C1 O2 126.9(9) . .
O1 C1 C2 116.3(9) . .
O2 C1 C2 116.6(9) . .
C3 C2 C4 117.0(9) . .
C3 C2 C1 121.4(9) . .
C4 C2 C1 121.5(9) . .
C4 C3 C2 123.0(10) 2_566 .
C3 C4 C2 119.9(10) 2_566 .
O4 C5 O3 126.5(9) . .
O4 C5 C6 117.8(9) . .
O3 C5 C6 115.7(9) . .
C7 C6 C11 119.7(9) . .
C7 C6 C5 120.2(9) . .
C11 C6 C5 120.1(9) . .
C6 C7 C8 121.5(10) . .
C7 C8 C9 119.0(11) . .
C10 C9 C8 118.6(9) . .
C10 C9 C12 121.0(9) . .
C8 C9 C12 120.4(10) . .
C11 C10 C9 121.7(11) . .
C10 C11 C6 119.4(11) . .
O5 C12 O6 126.5(9) . .
O5 C12 C9 117.0(8) . .
O6 C12 C9 116.4(9) . .
O7 C13 O8 125.4(9) . .
O7 C13 C14 115.7(9) . .
O8 C13 C14 118.8(9) . .
C15 C14 C16 120.6(10) . .
C15 C14 C13 119.6(10) . .
C16 C14 C13 119.7(11) . .
C14 C15 C16 121.8(12) . 2
C14 C16 C15 117.5(12) . 2
O1D S1 C17 106.8(6) . .
O1D S1 C18 105.0(7) . .
C17 S1 C18 102.5(13) . .
S1 O1D Co1 111.8(4) . .
S1 O1D Co2 135.3(4) . 1_655
Co1 O1D Co2 112.9(3) . 1_655
O2D S2 C20 104.8(6) . .
O2D S2 C19 105.8(6) . .
C20 S2 C19 100.5(12) . .
S2 O2D Co2 111.5(4) . .
S2 O2D Co1 135.6(4) . .
Co2 O2D Co1 112.8(3) . .

loop_
_geom_bond_atom_site_label_1
_geom_bond_atom_site_label_2
_geom_bond_distance
_geom_bond_site_symmetry_2
Co1 O1 2.041(7) .
Co1 O6 2.047(7) 1_565
Co1 O8 2.051(7) 1_655
Co1 O3 2.051(6) .
Co1 O1D 2.195(7) .
Co1 O2D 2.213(6) .
Co2 O7 2.041(7) .
Co2 O2 2.055(7) .
Co2 O4 2.055(7) .
Co2 O5 2.058(7) 1_465
Co2 O2D 2.212(6) .
Co2 O1D 2.218(7) 1_455
O1 C1 1.248(12) .
O2 C1 1.262(12) .
O3 C5 1.251(12) .
O4 C5 1.230(12) .
O5 C12 1.216(12) .
O5 Co2 2.058(7) 1_645
O6 C12 1.261(12) .
O6 Co1 2.047(7) 1_545
O7 C13 1.248(12) .
O8 C13 1.266(12) .
O8 Co1 2.051(7) 1_455
C1 C2 1.504(13) .
C2 C3 1.383(15) .
C2 C4 1.391(15) .
C3 C4 1.365(15) 2_566
C4 C3 1.365(15) 2_566
C5 C6 1.517(12) .
C6 C7 1.368(15) .
C6 C11 1.392(14) .
C7 C8 1.393(15) .
C8 C9 1.405(15) .
C9 C10 1.388(16) .
C9 C12 1.507(13) .
C10 C11 1.378(14) .
C13 C14 1.518(14) .
C14 C15 1.346(17) .
C14 C16 1.398(16) .
C15 C16 1.400(16) 2
C16 C15 1.400(16) 2
S1 O1D 1.536(6) .
S1 C17 1.753(18) .
S1 C18 1.777(16) .
O1D Co2 2.218(7) 1_655
S2 O2D 1.529(6) .
S2 C20 1.712(17) .
S2 C19 1.765(16) .
